data_7038779
loop_
_publ_author_name
'Vijaykumar, Gonela'
'Mandal, Swadhin K.'

_publ_section_title
;
 An abnormal N-heterocyclic carbene based nickel complex for catalytic
 reduction of nitroarenes.
;
_journal_issue 17
_journal_name_full 'Dalton transactions (Cambridge, England : 2003)'
_journal_page_first 7421
_journal_page_last 7426
_journal_paper_doi 10.1039/c6dt00470a
_journal_volume 45
_journal_year 2016
_chemical_formula_moiety 'C39 H44 Cl N2 Ni0.5'
_chemical_formula_sum 'C39 H44 Cl N2 Ni0.5'
_chemical_formula_weight 605.57
_chemical_name_systematic
;
 ? 
;
_space_group_crystal_system triclinic
_space_group_IT_number 2
_space_group_name_Hall '-P 1'
_space_group_name_H-M_alt 'P -1'
_symmetry_space_group_name_Hall '-P 1'
_symmetry_space_group_name_H-M 'P -1'
_atom_sites_solution_hydrogens geom
_atom_sites_solution_primary direct
_atom_sites_solution_secondary difmap
_audit_creation_date 2015-12-10
_audit_creation_method
;
Olex2 1.2
(compiled 2015.09.30 svn.r3233 for OlexSys, GUI svn.r5103)
;
_audit_update_record
;
2016-02-01 deposited with the CCDC.
2016-03-14 downloaded from the CCDC.
;
_cell_angle_alpha 66.945(4)
_cell_angle_beta 85.853(4)
_cell_angle_gamma 71.589(4)
_cell_formula_units_Z 2
_cell_length_a 11.4154(6)
_cell_length_b 12.6234(5)
_cell_length_c 15.3280(8)
_cell_measurement_reflns_used 7420
_cell_measurement_temperature 100.00(10)
_cell_measurement_theta_max 27.8310
_cell_measurement_theta_min 2.1870
_cell_volume 1925.00(18)
_computing_cell_refinement
;
CrysAlisPro, Agilent Technologies,
Version 1.171.37.33c (release 11-04-2014 CrysAlis171 .NET)
(compiled Apr 11 2014,15:12:41)
;
_computing_data_collection
;
CrysAlisPro, Agilent Technologies,
Version 1.171.37.33c (release 11-04-2014 CrysAlis171 .NET)
(compiled Apr 11 2014,15:12:41)
;
_computing_data_reduction
;
CrysAlisPro, Agilent Technologies,
Version 1.171.37.33c (release 11-04-2014 CrysAlis171 .NET)
(compiled Apr 11 2014,15:12:41)
;
_computing_molecular_graphics 'Olex2 (Dolomanov et al., 2009)'
_computing_publication_material 'Olex2 (Dolomanov et al., 2009)'
_computing_structure_refinement 'ShelXL (Sheldrick, 2015)'
_computing_structure_solution
;
Superflip (Palatinus & Chapuis, 2007;Palatinus & van der Lee, 2008;
Palatinus et al., 2012)
;
_diffrn_ambient_environment N~2~
_diffrn_ambient_temperature 100.00(10)
_diffrn_detector 'CCD plate'
_diffrn_detector_area_resol_mean 7.9580
_diffrn_detector_type Eos
_diffrn_measured_fraction_theta_full 0.991
_diffrn_measured_fraction_theta_max 0.991
_diffrn_measurement_details
;
  1 omega   -7.00   81.00   1.0000   16.6000
omega____ theta____ kappa____ phi______ frames
    -       27.5074   57.0000  -30.0000 88

  2 omega   65.00  104.00   1.0000   16.6000
omega____ theta____ kappa____ phi______ frames
    -       27.5074   57.0000 -150.0000 39

  3 omega   37.00  121.00   1.0000   16.6000
omega____ theta____ kappa____ phi______ frames
    -       27.5074  178.0000  120.0000 84

  4 omega   67.00   93.00   1.0000   16.6000
omega____ theta____ kappa____ phi______ frames
    -       27.5074   38.0000  120.0000 26

  5 omega  -44.00   62.00   1.0000   16.6000
omega____ theta____ kappa____ phi______ frames
    -       27.5074  -77.0000   90.0000 106

  6 omega  -49.00   69.00   1.0000   16.6000
omega____ theta____ kappa____ phi______ frames
    -       27.5074  -77.0000 -180.0000 118
;
_diffrn_measurement_device 'four-circle diffractometer'
_diffrn_measurement_device_type 'SuperNova, Dual, Cu at zero, Eos'
_diffrn_measurement_method '\w scans'
_diffrn_orient_matrix_UB_11 0.0477007000
_diffrn_orient_matrix_UB_12 0.0047442000
_diffrn_orient_matrix_UB_13 -0.0322631000
_diffrn_orient_matrix_UB_21 -0.0368279000
_diffrn_orient_matrix_UB_22 -0.0030529000
_diffrn_orient_matrix_UB_23 -0.0337477000
_diffrn_orient_matrix_UB_31 -0.0259198000
_diffrn_orient_matrix_UB_32 0.0640559000
_diffrn_orient_matrix_UB_33 -0.0189274000
_diffrn_radiation_monochromator mirror
_diffrn_radiation_probe x-ray
_diffrn_radiation_type MoK\a
_diffrn_radiation_wavelength 0.71073
_diffrn_reflns_av_R_equivalents 0.0284
_diffrn_reflns_av_unetI/netI 0.0475
_diffrn_reflns_limit_h_max 13
_diffrn_reflns_limit_h_min -15
_diffrn_reflns_limit_k_max 16
_diffrn_reflns_limit_k_min -16
_diffrn_reflns_limit_l_max 17
_diffrn_reflns_limit_l_min -19
_diffrn_reflns_number 13758
_diffrn_reflns_theta_full 28.25
_diffrn_reflns_theta_max 28.25
_diffrn_reflns_theta_min 1.85
_diffrn_source 'SuperNova (Mo) X-ray Source'
_exptl_absorpt_coefficient_mu 0.361
_exptl_absorpt_correction_T_max 1.00000
_exptl_absorpt_correction_T_min 0.74755
_exptl_absorpt_correction_type multi-scan
_exptl_absorpt_process_details
;
CrysAlisPro, Agilent Technologies,
Version 1.171.37.33c (release 11-04-2014 CrysAlis171 .NET)
(compiled Apr 11 2014,15:12:41)
Empirical absorption correction using spherical harmonics,
 implemented in SCALE3 ABSPACK scaling algorithm.
;
_exptl_crystal_colour 'clear reddish red'
_exptl_crystal_colour_lustre clear
_exptl_crystal_colour_modifier reddish
_exptl_crystal_colour_primary red
_exptl_crystal_density_diffrn 1.045
_exptl_crystal_density_method 'not measured'
_exptl_crystal_description block
_exptl_crystal_F_000 646
_exptl_crystal_size_max 0.56
_exptl_crystal_size_mid 0.42
_exptl_crystal_size_min 0.31
_refine_diff_density_max 0.552
_refine_diff_density_min -0.453
_refine_diff_density_rms 0.060
_refine_ls_extinction_method none
_refine_ls_goodness_of_fit_ref 1.051
_refine_ls_hydrogen_treatment constr
_refine_ls_matrix_type full
_refine_ls_number_parameters 393
_refine_ls_number_reflns 8387
_refine_ls_number_restraints 0
_refine_ls_restrained_S_all 1.051
_refine_ls_R_factor_all 0.0504
_refine_ls_R_factor_gt 0.0435
_refine_ls_shift/su_max 0.001
_refine_ls_shift/su_mean 0.000
_refine_ls_structure_factor_coef Fsqd
_refine_ls_weighting_details 'calc w=1/[\s^2^(Fo^2^)+(0.0610P)^2^+0.5281P] where P=(Fo^2^+2Fc^2^)/3'
_refine_ls_weighting_scheme calc
_refine_ls_wR_factor_gt 0.1159
_refine_ls_wR_factor_ref 0.1204
_reflns_number_gt 7097
_reflns_number_total 8387
_reflns_threshold_expression >2sigma(I)
_cod_data_source_file c6dt00470a2.cif
_cod_data_source_block gbnicl2b
_cod_depositor_comments 'Adding full bibliography for 7038779.cif.'
_cod_original_cell_volume 1925.00(15)
_cod_original_formula_sum 'C39 H44 Cl N2 Ni0.50'
_cod_database_code 7038779
_chemical_oxdiff_formula 'C H N Cl Ni'
_reflns_odcompleteness_completeness 99.94
_reflns_odcompleteness_iscentric 1
_reflns_odcompleteness_theta 26.32
_olex2_refinement_description
;
1. Fixed Uiso
 At 1.2 times of:
  All C(H) groups
 At 1.5 times of:
  All C(H,H,H) groups
2.a Ternary CH refined with riding coordinates:
 C13(H13), C37(H37), C34(H34), C10(H10)
2.b Aromatic/amide H refined with riding coordinates:
 C27(H27), C6(H6), C17(H17), C23(H23), C26(H26), C25(H25), C24(H24), C32(H32),
 C31(H31), C30(H30), C20(H20), C8(H8), C7(H7), C18(H18), C21(H21), C19(H19)
2.c Idealised Me refined as rotating group:
 C14(H14A,H14B,H14C), C39(H39A,H39B,H39C), C15(H15A,H15B,H15C), C35(H35A,H35B,
 H35C), C12(H12A,H12B,H12C), C11(H11A,H11B,H11C), C38(H38A,H38B,H38C), C36(H36A,
 H36B,H36C)
;
_olex2_date_sample_data_collection 2014-10-25
_olex2_submission_special_instructions 'No special instructions were received'

loop_
_space_group_symop_id
_space_group_symop_operation_xyz
1 'x, y, z'
2 '-x, -y, -z'

loop_
_atom_site_label
_atom_site_type_symbol
_atom_site_fract_x
_atom_site_fract_y
_atom_site_fract_z
_atom_site_U_iso_or_equiv
_atom_site_adp_type
_atom_site_occupancy
_atom_site_calc_flag
_atom_site_site_symmetry_order
_atom_site_refinement_flags_posn
_atom_site_refinement_flags_adp
_atom_site_refinement_flags_occupancy
Ni1 Ni 0.5000 0.5000 0.5000 0.01216(9) Uani 1 d 2 S T P
Cl1 Cl 0.66332(4) 0.54845(4) 0.43575(3) 0.02137(11) Uani 1 d 1 . . .
N1 N 0.31799(12) 0.73474(12) 0.37129(9) 0.0132(3) Uani 1 d 1 . . .
N2 N 0.25462(13) 0.69194(12) 0.26315(9) 0.0139(3) Uani 1 d 1 . . .
C1 C 0.39464(15) 0.61616(15) 0.38758(11) 0.0143(3) Uani 1 d 1 . . .
C2 C 0.35615(15) 0.59281(15) 0.31588(12) 0.0150(3) Uani 1 d 1 . . .
C3 C 0.23220(15) 0.77790(15) 0.29852(11) 0.0145(3) Uani 1 d 1 . . .
C22 C 0.40763(16) 0.48567(16) 0.29127(13) 0.0187(4) Uani 1 d 1 . . .
C16 C 0.12478(16) 0.89068(15) 0.27137(11) 0.0163(3) Uani 1 d 1 . . .
C28 C 0.17594(15) 0.69512(15) 0.19119(12) 0.0164(3) Uani 1 d 1 . . .
C33 C 0.09532(16) 0.62545(17) 0.22093(13) 0.0210(4) Uani 1 d 1 . . .
C9 C 0.24758(16) 0.83088(15) 0.48585(12) 0.0165(3) Uani 1 d 1 . . .
C27 C 0.44144(18) 0.36944(16) 0.36303(14) 0.0235(4) Uani 1 d 1 . . .
H27 H 0.4307 0.3597 0.4261 0.028 Uiso 1 calc 1 R . .
C4 C 0.33045(15) 0.81238(14) 0.41738(12) 0.0146(3) Uani 1 d 1 . . .
C5 C 0.41401(16) 0.87849(15) 0.38173(12) 0.0176(3) Uani 1 d 1 . . .
C6 C 0.40653(17) 0.97043(16) 0.41244(14) 0.0221(4) Uani 1 d 1 . . .
H6 H 0.4604 1.0160 0.3898 0.027 Uiso 1 calc 1 R . .
C17 C 0.00727(17) 0.88639(16) 0.25701(12) 0.0203(4) Uani 1 d 1 . . .
H17 H -0.0019 0.8139 0.2612 0.024 Uiso 1 calc 1 R . .
C29 C 0.18077(16) 0.77043(17) 0.09607(12) 0.0206(4) Uani 1 d 1 . . .
C13 C 0.50580(17) 0.85815(16) 0.30799(13) 0.0213(4) Uani 1 d 1 . . .
H13 H 0.5125 0.7798 0.3061 0.026 Uiso 1 calc 1 R . .
C23 C 0.4263(2) 0.49698(18) 0.19789(14) 0.0315(5) Uani 1 d 1 . . .
H23 H 0.4054 0.5737 0.1493 0.038 Uiso 1 calc 1 R . .
C26 C 0.4909(2) 0.26865(17) 0.34060(16) 0.0320(5) Uani 1 d 1 . . .
H26 H 0.5128 0.1917 0.3890 0.038 Uiso 1 calc 1 R . .
C14 C 0.4598(2) 0.95731(18) 0.20853(14) 0.0297(4) Uani 1 d 1 . . .
H14A H 0.3833 0.9534 0.1898 0.045 Uiso 1 calc 1 GR . .
H14B H 0.5204 0.9449 0.1638 0.045 Uiso 1 calc 1 GR . .
H14C H 0.4469 1.0355 0.2100 0.045 Uiso 1 calc 1 GR . .
C39 C 0.2045(2) 0.9781(2) 0.02403(15) 0.0394(5) Uani 1 d 1 . . .
H39A H 0.1490 1.0007 -0.0289 0.059 Uiso 1 calc 1 GR . .
H39B H 0.2640 1.0212 0.0040 0.059 Uiso 1 calc 1 GR . .
H39C H 0.1585 0.9982 0.0734 0.059 Uiso 1 calc 1 GR . .
C37 C 0.27154(19) 0.84188(18) 0.06153(13) 0.0275(4) Uani 1 d 1 . . .
H37 H 0.3276 0.8207 0.1155 0.033 Uiso 1 calc 1 R . .
C25 C 0.5080(2) 0.28041(19) 0.24803(17) 0.0401(6) Uani 1 d 1 . . .
H25 H 0.5408 0.2121 0.2337 0.048 Uiso 1 calc 1 R . .
C34 C 0.09169(19) 0.54003(18) 0.32289(14) 0.0285(4) Uani 1 d 1 . . .
H34 H 0.1505 0.5467 0.3625 0.034 Uiso 1 calc 1 R . .
C24 C 0.4758(2) 0.3955(2) 0.17608(17) 0.0448(6) Uani 1 d 1 . . .
H24 H 0.4874 0.4045 0.1132 0.054 Uiso 1 calc 1 R . .
C32 C 0.01422(19) 0.6371(2) 0.15140(16) 0.0318(5) Uani 1 d 1 . . .
H32 H -0.0408 0.5924 0.1685 0.038 Uiso 1 calc 1 R . .
C31 C 0.0140(2) 0.7134(2) 0.05796(16) 0.0406(6) Uani 1 d 1 . . .
H31 H -0.0422 0.7211 0.0131 0.049 Uiso 1 calc 1 R . .
C15 C 0.63461(18) 0.85448(19) 0.33409(16) 0.0309(5) Uani 1 d 1 . . .
H15A H 0.6323 0.9337 0.3281 0.046 Uiso 1 calc 1 GR . .
H15B H 0.6929 0.8293 0.2921 0.046 Uiso 1 calc 1 GR . .
H15C H 0.6593 0.7981 0.3984 0.046 Uiso 1 calc 1 GR . .
C30 C 0.09646(19) 0.7783(2) 0.03051(14) 0.0326(5) Uani 1 d 1 . . .
H30 H 0.0960 0.8284 -0.0330 0.039 Uiso 1 calc 1 R . .
C35 C 0.1312(2) 0.4086(2) 0.3301(2) 0.0462(6) Uani 1 d 1 . . .
H35A H 0.0698 0.3983 0.2973 0.069 Uiso 1 calc 1 GR . .
H35B H 0.1395 0.3544 0.3957 0.069 Uiso 1 calc 1 GR . .
H35C H 0.2090 0.3908 0.3019 0.069 Uiso 1 calc 1 GR . .
C20 C 0.03085(18) 1.10355(16) 0.24377(13) 0.0236(4) Uani 1 d 1 . . .
H20 H 0.0391 1.1766 0.2389 0.028 Uiso 1 calc 1 R . .
C8 C 0.24457(17) 0.92398(16) 0.51450(13) 0.0211(4) Uani 1 d 1 . . .
H8 H 0.1907 0.9382 0.5601 0.025 Uiso 1 calc 1 R . .
C7 C 0.32063(18) 0.99558(16) 0.47595(14) 0.0236(4) Uani 1 d 1 . . .
H7 H 0.3140 1.0604 0.4927 0.028 Uiso 1 calc 1 R . .
C18 C -0.09616(17) 0.98845(17) 0.23653(13) 0.0241(4) Uani 1 d 1 . . .
H18 H -0.1736 0.9838 0.2270 0.029 Uiso 1 calc 1 R . .
C12 C 0.19556(19) 0.68349(17) 0.63547(13) 0.0257(4) Uani 1 d 1 . . .
H12A H 0.2807 0.6341 0.6451 0.038 Uiso 1 calc 1 GR . .
H12B H 0.1440 0.6327 0.6618 0.038 Uiso 1 calc 1 GR . .
H12C H 0.1829 0.7390 0.6663 0.038 Uiso 1 calc 1 GR . .
C11 C 0.02601(17) 0.83366(18) 0.51126(14) 0.0252(4) Uani 1 d 1 . . .
H11A H 0.0099 0.8843 0.5467 0.038 Uiso 1 calc 1 GR . .
H11B H -0.0259 0.7826 0.5313 0.038 Uiso 1 calc 1 GR . .
H11C H 0.0088 0.8835 0.4448 0.038 Uiso 1 calc 1 GR . .
C21 C 0.13540(17) 1.00129(15) 0.26470(12) 0.0196(4) Uani 1 d 1 . . .
H21 H 0.2125 1.0066 0.2743 0.024 Uiso 1 calc 1 R . .
C19 C -0.08476(18) 1.09703(17) 0.23028(13) 0.0242(4) Uani 1 d 1 . . .
H19 H -0.1543 1.1651 0.2171 0.029 Uiso 1 calc 1 R . .
C10 C 0.16218(17) 0.75471(16) 0.52894(13) 0.0197(4) Uani 1 d 1 . . .
H10 H 0.1745 0.6967 0.4988 0.024 Uiso 1 calc 1 R . .
C38 C 0.3498(2) 0.8098(2) -0.01614(15) 0.0379(5) Uani 1 d 1 . . .
H38A H 0.3921 0.7242 0.0078 0.057 Uiso 1 calc 1 GR . .
H38B H 0.4092 0.8530 -0.0341 0.057 Uiso 1 calc 1 GR . .
H38C H 0.2968 0.8324 -0.0706 0.057 Uiso 1 calc 1 GR . .
C36 C -0.0373(2) 0.5718(2) 0.36110(17) 0.0406(5) Uani 1 d 1 . . .
H36A H -0.0565 0.6492 0.3655 0.061 Uiso 1 calc 1 GR . .
H36B H -0.0383 0.5110 0.4229 0.061 Uiso 1 calc 1 GR . .
H36C H -0.0976 0.5751 0.3188 0.061 Uiso 1 calc 1 GR . .

loop_
_atom_site_aniso_label
_atom_site_aniso_U_11
_atom_site_aniso_U_22
_atom_site_aniso_U_33
_atom_site_aniso_U_23
_atom_site_aniso_U_13
_atom_site_aniso_U_12
Ni1 0.01223(15) 0.01041(15) 0.01001(15) -0.00130(12) -0.00336(11) -0.00107(11)
Cl1 0.0160(2) 0.0179(2) 0.0220(2) -0.00065(17) 0.00037(16) -0.00338(16)
N1 0.0138(7) 0.0107(6) 0.0123(7) -0.0015(5) -0.0033(5) -0.0030(5)
N2 0.0148(7) 0.0136(7) 0.0101(6) -0.0023(5) -0.0035(5) -0.0025(5)
C1 0.0151(8) 0.0128(8) 0.0117(8) -0.0011(6) 0.0004(6) -0.0047(6)
C2 0.0145(8) 0.0117(8) 0.0129(8) -0.0004(6) -0.0036(6) -0.0012(6)
C3 0.0142(8) 0.0137(8) 0.0115(8) -0.0008(6) -0.0026(6) -0.0033(6)
C22 0.0164(8) 0.0173(8) 0.0208(9) -0.0080(7) -0.0074(7) -0.0008(7)
C16 0.0189(8) 0.0141(8) 0.0105(8) -0.0028(6) -0.0025(6) -0.0001(7)
C28 0.0140(8) 0.0169(8) 0.0156(8) -0.0064(7) -0.0047(7) 0.0001(7)
C33 0.0166(8) 0.0235(9) 0.0235(9) -0.0103(8) -0.0014(7) -0.0050(7)
C9 0.0172(8) 0.0136(8) 0.0138(8) -0.0024(7) -0.0063(7) -0.0008(7)
C27 0.0258(9) 0.0167(9) 0.0254(10) -0.0058(8) -0.0110(8) -0.0037(7)
C4 0.0152(8) 0.0092(7) 0.0140(8) -0.0010(6) -0.0083(6) 0.0009(6)
C5 0.0165(8) 0.0139(8) 0.0169(8) -0.0016(7) -0.0069(7) -0.0016(7)
C6 0.0220(9) 0.0149(8) 0.0283(10) -0.0051(8) -0.0060(8) -0.0070(7)
C17 0.0205(9) 0.0181(9) 0.0184(9) -0.0044(7) -0.0020(7) -0.0036(7)
C29 0.0175(8) 0.0234(9) 0.0154(8) -0.0045(7) -0.0044(7) -0.0020(7)
C13 0.0219(9) 0.0160(9) 0.0235(9) -0.0038(7) 0.0009(7) -0.0076(7)
C23 0.0395(12) 0.0218(10) 0.0219(10) -0.0072(8) -0.0037(9) 0.0045(9)
C26 0.0349(11) 0.0147(9) 0.0421(12) -0.0093(9) -0.0191(10) 0.0001(8)
C14 0.0304(11) 0.0264(10) 0.0254(10) -0.0045(9) 0.0052(8) -0.0076(9)
C39 0.0602(15) 0.0312(12) 0.0203(10) -0.0012(9) -0.0016(10) -0.0162(11)
C37 0.0277(10) 0.0329(11) 0.0154(9) -0.0010(8) -0.0042(8) -0.0105(9)
C25 0.0432(13) 0.0252(11) 0.0497(14) -0.0251(11) -0.0148(11) 0.0095(10)
C34 0.0263(10) 0.0295(11) 0.0283(10) -0.0052(9) 0.0026(8) -0.0150(9)
C24 0.0568(15) 0.0382(13) 0.0322(12) -0.0225(11) -0.0076(11) 0.0081(11)
C32 0.0230(10) 0.0449(13) 0.0384(12) -0.0221(10) 0.0000(9) -0.0171(9)
C31 0.0312(11) 0.0655(16) 0.0321(12) -0.0238(12) -0.0106(9) -0.0154(11)
C15 0.0215(9) 0.0265(10) 0.0440(13) -0.0112(10) 0.0024(9) -0.0101(8)
C30 0.0295(11) 0.0451(13) 0.0158(9) -0.0064(9) -0.0089(8) -0.0069(10)
C35 0.0330(12) 0.0296(12) 0.0664(17) -0.0036(12) -0.0010(12) -0.0157(10)
C20 0.0290(10) 0.0165(9) 0.0202(9) -0.0073(7) -0.0044(8) 0.0011(8)
C8 0.0213(9) 0.0195(9) 0.0196(9) -0.0087(7) -0.0051(7) 0.0001(7)
C7 0.0270(10) 0.0173(9) 0.0267(10) -0.0104(8) -0.0084(8) -0.0028(7)
C18 0.0158(8) 0.0279(10) 0.0227(9) -0.0091(8) -0.0040(7) 0.0010(7)
C12 0.0299(10) 0.0230(10) 0.0190(9) -0.0048(8) 0.0037(8) -0.0064(8)
C11 0.0224(9) 0.0258(10) 0.0239(10) -0.0072(8) 0.0038(8) -0.0068(8)
C21 0.0215(9) 0.0170(9) 0.0163(8) -0.0048(7) -0.0040(7) -0.0017(7)
C19 0.0239(9) 0.0227(9) 0.0159(9) -0.0069(8) -0.0064(7) 0.0067(8)
C10 0.0209(9) 0.0192(9) 0.0176(9) -0.0068(7) 0.0011(7) -0.0050(7)
C38 0.0303(11) 0.0440(13) 0.0227(10) 0.0016(10) 0.0042(9) -0.0088(10)
C36 0.0375(12) 0.0466(14) 0.0389(13) -0.0135(11) 0.0141(10) -0.0212(11)

loop_
_atom_type_symbol
_atom_type_description
_atom_type_scat_dispersion_real
_atom_type_scat_dispersion_imag
_atom_type_scat_source
C C 0.0033 0.0016 'International Tables Vol C Tables 4.2.6.8 and 6.1.1.4'
H H 0.0000 0.0000 'International Tables Vol C Tables 4.2.6.8 and 6.1.1.4'
Cl Cl 0.1484 0.1585 'International Tables Vol C Tables 4.2.6.8 and 6.1.1.4'
N N 0.0061 0.0033 'International Tables Vol C Tables 4.2.6.8 and 6.1.1.4'
Ni Ni 0.3393 1.1124 'International Tables Vol C Tables 4.2.6.8 and 6.1.1.4'

loop_
_geom_angle_atom_site_label_1
_geom_angle_atom_site_label_2
_geom_angle_atom_site_label_3
_geom_angle
_geom_angle_site_symmetry_1
_geom_angle_site_symmetry_3
Cl1 Ni1 Cl1 179.999(2) . 2_666
C1 Ni1 Cl1 91.92(5) . .
C1 Ni1 Cl1 88.08(5) . 2_666
C1 Ni1 Cl1 91.92(5) 2_666 2_666
C1 Ni1 Cl1 88.08(5) 2_666 .
C1 Ni1 C1 179.999(2) . 2_666
C1 N1 C4 126.97(13) . .
C3 N1 C1 112.08(13) . .
C3 N1 C4 120.70(13) . .
C2 N2 C28 126.01(13) . .
C3 N2 C2 108.78(13) . .
C3 N2 C28 124.71(14) . .
N1 C1 Ni1 127.96(12) . .
C2 C1 Ni1 127.22(12) . .
C2 C1 N1 103.34(14) . .
N2 C2 C22 121.89(14) . .
C1 C2 N2 109.11(14) . .
C1 C2 C22 128.99(15) . .
N1 C3 C16 126.70(15) . .
N2 C3 N1 106.53(14) . .
N2 C3 C16 126.34(15) . .
C27 C22 C2 119.92(16) . .
C23 C22 C2 121.69(16) . .
C23 C22 C27 118.37(17) . .
C17 C16 C3 119.53(15) . .
C17 C16 C21 118.01(16) . .
C21 C16 C3 122.36(16) . .
C33 C28 N2 118.04(15) . .
C33 C28 C29 123.04(16) . .
C29 C28 N2 118.89(15) . .
C28 C33 C34 123.91(16) . .
C32 C33 C28 116.91(17) . .
C32 C33 C34 119.18(17) . .
C4 C9 C10 122.77(15) . .
C8 C9 C4 117.55(16) . .
C8 C9 C10 119.68(16) . .
C26 C27 C22 120.26(19) . .
C9 C4 N1 118.81(15) . .
C9 C4 C5 122.50(15) . .
C5 C4 N1 118.09(15) . .
C4 C5 C13 123.00(15) . .
C6 C5 C4 117.36(16) . .
C6 C5 C13 119.55(16) . .
C7 C6 C5 121.41(17) . .
C18 C17 C16 121.13(17) . .
C28 C29 C37 123.96(16) . .
C30 C29 C28 116.89(17) . .
C30 C29 C37 119.14(17) . .
C5 C13 C14 110.80(15) . .
C5 C13 C15 111.47(16) . .
C15 C13 C14 109.92(16) . .
C24 C23 C22 120.96(19) . .
C25 C26 C27 121.07(19) . .
C29 C37 C39 111.11(17) . .
C29 C37 C38 111.40(17) . .
C39 C37 C38 109.72(16) . .
C26 C25 C24 119.25(19) . .
C33 C34 C35 110.06(18) . .
C33 C34 C36 111.91(17) . .
C36 C34 C35 109.62(18) . .
C23 C24 C25 120.1(2) . .
C31 C32 C33 121.30(19) . .
C30 C31 C32 120.44(19) . .
C31 C30 C29 121.36(19) . .
C19 C20 C21 120.57(17) . .
C7 C8 C9 121.00(17) . .
C6 C7 C8 119.94(16) . .
C19 C18 C17 120.43(18) . .
C20 C21 C16 120.43(17) . .
C20 C19 C18 119.44(17) . .
C9 C10 C12 109.79(15) . .
C9 C10 C11 111.31(14) . .
C12 C10 C11 110.63(15) . .

loop_
_geom_bond_atom_site_label_1
_geom_bond_atom_site_label_2
_geom_bond_distance
_geom_bond_site_symmetry_2
Ni1 Cl1 2.1915(4) .
Ni1 Cl1 2.1916(4) 2_666
Ni1 C1 1.9424(16) 2_666
Ni1 C1 1.9423(16) .
N1 C1 1.407(2) .
N1 C3 1.358(2) .
N1 C4 1.458(2) .
N2 C2 1.411(2) .
N2 C3 1.342(2) .
N2 C28 1.453(2) .
C1 C2 1.376(2) .
C2 C22 1.477(2) .
C3 C16 1.487(2) .
C22 C27 1.397(3) .
C22 C23 1.389(3) .
C16 C17 1.396(2) .
C16 C21 1.403(2) .
C28 C33 1.402(2) .
C28 C29 1.403(2) .
C33 C34 1.519(3) .
C33 C32 1.396(3) .
C9 C4 1.400(2) .
C9 C8 1.397(2) .
C9 C10 1.521(2) .
C27 C26 1.384(3) .
C4 C5 1.405(2) .
C5 C6 1.391(2) .
C5 C13 1.526(2) .
C6 C7 1.385(3) .
C17 C18 1.389(2) .
C29 C37 1.518(3) .
C29 C30 1.396(3) .
C13 C14 1.540(3) .
C13 C15 1.534(3) .
C23 C24 1.387(3) .
C26 C25 1.374(3) .
C39 C37 1.527(3) .
C37 C38 1.541(3) .
C25 C24 1.389(3) .
C34 C35 1.536(3) .
C34 C36 1.535(3) .
C32 C31 1.378(3) .
C31 C30 1.376(3) .
C20 C21 1.397(2) .
C20 C19 1.383(3) .
C8 C7 1.387(3) .
C18 C19 1.383(3) .
C12 C10 1.531(2) .
C11 C10 1.534(3) .

loop_
_smtbx_masks_void_nr
_smtbx_masks_void_average_x
_smtbx_masks_void_average_y
_smtbx_masks_void_average_z
_smtbx_masks_void_volume
_smtbx_masks_void_count_electrons
1 0.338 0.162 0.000 432.0 68.0
